data_4307763
loop_
_publ_author_name
'Theocharis C. Stamatatos'
'Eleanna Diamantopoulou'
'Catherine P. Raptopoulou'
'Vassilis Psycharis'
'Albert Escuer'
'Spyros P. Perlepes'

_publ_section_title
;
Acetate/Di-2-pyridyl Ketone Oximate "Blend" as a Source of
High-Nuclearity Nickel(II) Clusters: Dependence of the Nuclearity on the
Nature of the Inorganic Anion Present
;
_journal_name_full 'Inorganic Chemistry'
_journal_page_first 2350
_journal_page_last 2352
_journal_paper_doi 10.1021/ic062262t
_journal_volume 46
_journal_year 2007
_chemical_formula_sum 'C82 H100.4 N26 Ni7 O32.2'
_chemical_formula_weight 2376.46
_chemical_name_systematic
;
 ?
;
_space_group_IT_number 13
_symmetry_cell_setting monoclinic
_symmetry_space_group_name_Hall '-P 2ya'
_symmetry_space_group_name_H-M 'P 1 2/a 1'
_atom_sites_solution_hydrogens geom
_atom_sites_solution_primary direct
_atom_sites_solution_secondary difmap
_audit_creation_method SHELXL-97
_cell_angle_alpha 90.00
_cell_angle_beta 96.393(12)
_cell_angle_gamma 90.00
_cell_formula_units_Z 2
_cell_length_a 21.475(9)
_cell_length_b 21.955(9)
_cell_length_c 11.352(5)
_cell_measurement_reflns_used 25
_cell_measurement_temperature 298
_cell_measurement_theta_max 11.7
_cell_measurement_theta_min 5.4
_cell_volume 5319(4)
_computing_structure_refinement 'SHELXL-97 (Sheldrick, 1997)'
_computing_structure_solution 'SHELXS-86 (Sheldrick, 1986)'
_diffrn_ambient_temperature 298
_diffrn_measured_fraction_theta_full 0.997
_diffrn_measured_fraction_theta_max 0.997
_diffrn_measurement_device_type 'Crystal Logic Dual Goniometer'
_diffrn_measurement_method \q/2\q
_diffrn_radiation_monochromator graphite
_diffrn_radiation_source 'fine-focus sealed tube'
_diffrn_radiation_type MoK\a
_diffrn_radiation_wavelength 0.71073
_diffrn_reflns_av_R_equivalents 0.0204
_diffrn_reflns_av_sigmaI/netI 0.0601
_diffrn_reflns_limit_h_max 24
_diffrn_reflns_limit_h_min -24
_diffrn_reflns_limit_k_max 24
_diffrn_reflns_limit_k_min 0
_diffrn_reflns_limit_l_max 0
_diffrn_reflns_limit_l_min -12
_diffrn_reflns_number 8547
_diffrn_reflns_theta_full 23.75
_diffrn_reflns_theta_max 23.75
_diffrn_reflns_theta_min 1.86
_diffrn_standards_decay_% -0.6
_diffrn_standards_interval_count 97
_diffrn_standards_number 3
_exptl_absorpt_coefficient_mu 1.299
_exptl_absorpt_correction_T_max 1.00
_exptl_absorpt_correction_T_min 0.91
_exptl_absorpt_correction_type 'psi-scan empirical'
_exptl_crystal_colour red
_exptl_crystal_density_diffrn 1.484
_exptl_crystal_density_method 'not measured'
_exptl_crystal_description parall
_exptl_crystal_F_000 2456
_exptl_crystal_size_max 0.46
_exptl_crystal_size_mid 0.19
_exptl_crystal_size_min 0.11
_refine_diff_density_max 0.701
_refine_diff_density_min -0.428
_refine_diff_density_rms 0.084
_refine_ls_extinction_method none
_refine_ls_goodness_of_fit_ref 1.099
_refine_ls_hydrogen_treatment mixed
_refine_ls_matrix_type full
_refine_ls_number_parameters 773
_refine_ls_number_reflns 8087
_refine_ls_number_restraints 0
_refine_ls_restrained_S_all 1.099
_refine_ls_R_factor_all 0.0723
_refine_ls_R_factor_gt 0.0453
_refine_ls_shift/su_max 0.009
_refine_ls_shift/su_mean 0.000
_refine_ls_structure_factor_coef Fsqd
_refine_ls_weighting_details 'calc w=1/[\s^2^(Fo^2^)+(0.0476P)^2^+8.1249P] where P=(Fo^2^+2Fc^2^)/3'
_refine_ls_weighting_scheme calc
_refine_ls_wR_factor_gt 0.1150
_refine_ls_wR_factor_ref 0.1307
_reflns_number_gt 6028
_reflns_number_total 8087
_reflns_threshold_expression >2sigma(I)
_cod_data_source_file ic062262tsi20061128_095127.cif
_cod_data_source_block ped435c
_cod_database_code 4307763

loop_
_symmetry_equiv_pos_as_xyz
'x, y, z'
'x+1/2, -y, z'
'-x, -y, -z'
'-x-1/2, y, -z'

loop_
_atom_site_label
_atom_site_type_symbol
_atom_site_fract_x
_atom_site_fract_y
_atom_site_fract_z
_atom_site_U_iso_or_equiv
_atom_site_adp_type
_atom_site_occupancy
_atom_site_symmetry_multiplicity
_atom_site_calc_flag
_atom_site_refinement_flags
_atom_site_disorder_assembly
_atom_site_disorder_group
Ni1 Ni 0.2500 0.21046(4) 0.0000 0.0317(2) Uani 1 2 d S . .
Ni2 Ni 0.13822(3) 0.14450(3) 0.18504(5) 0.03111(16) Uani 1 1 d . . .
Ni3 Ni -0.05017(3) 0.22446(3) 0.02829(6) 0.03479(17) Uani 1 1 d . . .
Ni4 Ni 0.07331(3) 0.28045(3) 0.20538(6) 0.03440(17) Uani 1 1 d . . .
O1 O 0.18463(14) 0.21642(13) 0.1214(3) 0.0344(7) Uani 1 1 d . . .
N1 N 0.20360(18) 0.27521(17) -0.1081(4) 0.0357(9) Uani 1 1 d . . .
N2 N 0.16038(17) 0.27139(16) 0.1433(3) 0.0316(9) Uani 1 1 d . . .
N3 N 0.10497(19) 0.36962(18) 0.2066(4) 0.0416(10) Uani 1 1 d . . .
O11 O 0.05744(13) 0.18972(14) 0.1987(3) 0.0324(7) Uani 1 1 d . . .
N11 N 0.08870(18) 0.07159(17) 0.2455(4) 0.0356(9) Uani 1 1 d . . .
N12 N 0.00628(17) 0.16836(17) 0.1309(4) 0.0321(9) Uani 1 1 d . . .
N13 N -0.10155(18) 0.14294(19) 0.0220(4) 0.0415(10) Uani 1 1 d . . .
O21 O 0.01701(17) 0.15740(18) -0.1489(4) 0.0554(10) Uani 1 1 d . . .
N21 N -0.11278(18) 0.27377(18) -0.0824(4) 0.0396(10) Uani 1 1 d . . .
N22 N -0.02543(19) 0.19795(19) -0.1337(4) 0.0410(10) Uani 1 1 d . . .
O31 O 0.20624(15) 0.14332(15) -0.1049(3) 0.0396(8) Uani 1 1 d . . .
O32 O 0.21820(14) 0.09466(15) 0.1882(3) 0.0405(8) Uani 1 1 d . . .
O33 O 0.16555(15) 0.17110(15) 0.3603(3) 0.0404(8) Uani 1 1 d . . .
O34 O 0.12101(16) 0.26303(16) 0.3720(3) 0.0461(9) Uani 1 1 d . . .
O35 O -0.08717(16) 0.25812(17) 0.1774(3) 0.0458(9) Uani 1 1 d . . .
O36 O -0.00600(16) 0.30164(16) 0.2863(3) 0.0465(9) Uani 1 1 d . . .
N31 N 0.01930(18) 0.29285(18) 0.0418(4) 0.0380(9) Uani 1 1 d . . .
OW1 O 0.1074(2) 0.11875(17) 0.0115(4) 0.0375(8) Uani 1 1 d . . .
C1 C 0.1404(2) 0.2731(2) -0.1285(5) 0.0413(12) Uani 1 1 d . . .
C2 C 0.1056(3) 0.3122(3) -0.2016(5) 0.0498(14) Uani 1 1 d . . .
C3 C 0.1359(3) 0.3565(3) -0.2597(6) 0.0541(15) Uani 1 1 d . . .
C4 C 0.2004(3) 0.3592(3) -0.2419(6) 0.0492(14) Uani 1 1 d . . .
C5 C 0.2336(2) 0.3183(2) -0.1658(4) 0.0358(11) Uani 1 1 d . . .
C6 C 0.1969(2) 0.3184(2) 0.1533(4) 0.0351(11) Uani 1 1 d . . .
C7 C 0.1618(2) 0.3763(2) 0.1686(5) 0.0416(12) Uani 1 1 d . . .
C8 C 0.1846(3) 0.4333(3) 0.1428(6) 0.0570(16) Uani 1 1 d . . .
C9 C 0.1485(3) 0.4840(3) 0.1577(8) 0.073(2) Uani 1 1 d . . .
C10 C 0.0917(3) 0.4775(3) 0.1999(8) 0.073(2) Uani 1 1 d . . .
C11 C 0.0710(3) 0.4195(2) 0.2219(6) 0.0556(16) Uani 1 1 d . . .
C21 C 0.1184(3) 0.0315(3) 0.3198(6) 0.0508(15) Uani 1 1 d . . .
C22 C 0.0891(3) -0.0146(3) 0.3740(7) 0.0679(19) Uani 1 1 d . . .
C23 C 0.0251(3) -0.0190(3) 0.3520(7) 0.069(2) Uani 1 1 d . . .
C24 C -0.0070(3) 0.0221(3) 0.2759(6) 0.0514(14) Uani 1 1 d . . .
C25 C 0.0254(2) 0.0667(2) 0.2220(5) 0.0360(11) Uani 1 1 d . . .
C26 C -0.0081(2) 0.1113(2) 0.1400(4) 0.0327(10) Uani 1 1 d . . .
C27 C -0.0662(2) 0.0948(2) 0.0633(4) 0.0358(11) Uani 1 1 d . . .
C28 C -0.0835(3) 0.0358(2) 0.0300(5) 0.0436(13) Uani 1 1 d . . .
C29 C -0.1393(3) 0.0257(3) -0.0402(5) 0.0506(14) Uani 1 1 d . . .
C30 C -0.1759(3) 0.0747(3) -0.0781(6) 0.0580(16) Uani 1 1 d . . .
C31 C -0.1551(2) 0.1325(3) -0.0459(6) 0.0531(15) Uani 1 1 d . . .
C41 C -0.1543(3) 0.3153(3) -0.0509(6) 0.0507(14) Uani 1 1 d . . .
C42 C -0.1919(3) 0.3490(3) -0.1317(7) 0.0626(17) Uani 1 1 d . . .
C43 C -0.1866(4) 0.3413(3) -0.2484(8) 0.077(2) Uani 1 1 d . . .
C44 C -0.1448(4) 0.2989(3) -0.2820(7) 0.071(2) Uani 1 1 d . . .
C45 C -0.1079(3) 0.2654(2) -0.1988(5) 0.0479(13) Uani 1 1 d . . .
C46 C -0.0615(2) 0.2196(2) -0.2275(5) 0.0436(12) Uani 1 1 d . . .
C47 C -0.0581(3) 0.1980(3) -0.3491(5) 0.0494(13) Uani 1 1 d . . .
C48 C -0.0029(3) 0.1932(3) -0.3992(6) 0.0654(18) Uani 1 1 d . . .
C49 C -0.0039(4) 0.1742(4) -0.5157(7) 0.076(2) Uani 1 1 d . . .
C50 C -0.0598(4) 0.1592(3) -0.5770(6) 0.0684(19) Uani 1 1 d . . .
C51 C -0.1132(4) 0.1636(3) -0.5215(6) 0.0650(18) Uani 1 1 d . . .
N23 N -0.1131(2) 0.1828(2) -0.4103(4) 0.0581(13) Uani 1 1 d . . .
C61 C 0.2739(2) 0.1030(2) 0.1708(4) 0.0361(11) Uani 1 1 d . . .
C62 C 0.3222(3) 0.0611(3) 0.2339(6) 0.0596(16) Uani 1 1 d . . .
H62A H 0.3183 0.0615 0.3173 0.077 Uiso 1 1 calc R . .
H62B H 0.3633 0.0746 0.2206 0.077 Uiso 1 1 calc R . .
H62C H 0.3156 0.0204 0.2039 0.077 Uiso 1 1 calc R . .
C63 C 0.1513(2) 0.2174(2) 0.4157(5) 0.0407(12) Uani 1 1 d . . .
C64 C 0.1709(3) 0.2192(3) 0.5476(5) 0.0639(17) Uani 1 1 d . . .
H64A H 0.1867 0.1800 0.5737 0.083 Uiso 1 1 calc R . .
H64B H 0.1354 0.2293 0.5882 0.083 Uiso 1 1 calc R . .
H64C H 0.2030 0.2493 0.5648 0.083 Uiso 1 1 calc R . .
C65 C -0.0633(3) 0.2901(2) 0.2615(5) 0.0454(13) Uani 1 1 d . . .
C66 C -0.1073(3) 0.3182(3) 0.3425(7) 0.073(2) Uani 1 1 d . . .
H66A H -0.0856 0.3233 0.4204 0.095 Uiso 1 1 calc R . .
H66B H -0.1427 0.2918 0.3465 0.095 Uiso 1 1 calc R . .
H66C H -0.1215 0.3571 0.3116 0.095 Uiso 1 1 calc R . .
N32 N 0.0074(2) 0.3416(2) -0.0030(4) 0.0467(11) Uani 1 1 d . . .
N33 N -0.0042(3) 0.3871(3) -0.0481(6) 0.087(2) Uani 1 1 d . . .
N41 N 0.1963(4) 0.5350(4) 0.8475(12) 0.166(5) Uani 1 1 d . . .
C71 C 0.1468(4) 0.5245(4) 0.8517(9) 0.094(3) Uani 1 1 d . . .
C72 C 0.0817(4) 0.5080(5) 0.8556(11) 0.129(4) Uani 1 1 d . . .
H72A H 0.0793 0.4684 0.8905 0.168 Uiso 1 1 calc R . .
H72B H 0.0605 0.5075 0.7766 0.168 Uiso 1 1 calc R . .
H72C H 0.0621 0.5374 0.9023 0.168 Uiso 1 1 calc R . .
OW2 O 0.2500 0.0858(3) 0.5000 0.0691(17) Uani 1 2 d S . .
OW3 O 0.2500 0.9556(4) 0.5000 0.141(4) Uani 1 2 d S . .
OW4 O 0.2327(3) 0.8551(4) 0.3402(7) 0.149(3) Uani 1 1 d . . .
OW5 O 0.2143(3) 0.7892(3) 0.8372(8) 0.143(3) Uani 1 1 d . . .
OW6 O 0.0424(4) 0.3529(4) 0.4983(7) 0.170(4) Uani 1 1 d . . .
OW7 O 0.1858(6) 0.3786(6) 0.4576(10) 0.252(6) Uani 1 1 d . . .
OW8 O 0.5210(9) 0.4097(9) 0.3464(18) 0.180(7) Uiso 0.50 1 d P . .
OW9 O 0.6598(16) 0.4764(16) 0.516(3) 0.272(16) Uiso 0.40 1 d P . .
OW10 O 0.7500 0.450(3) 0.5000 0.32(3) Uiso 0.40 2 d SP . .
H1 H 0.122(2) 0.242(2) -0.084(4) 0.026(11) Uiso 1 1 d . . .
H2 H 0.062(3) 0.309(3) -0.211(5) 0.063(18) Uiso 1 1 d . . .
H3 H 0.113(3) 0.380(2) -0.311(5) 0.049(16) Uiso 1 1 d . . .
H4 H 0.227(3) 0.382(3) -0.286(6) 0.07(2) Uiso 1 1 d . . .
H8 H 0.223(3) 0.435(2) 0.109(5) 0.049(15) Uiso 1 1 d . . .
H9 H 0.170(3) 0.525(3) 0.159(6) 0.08(2) Uiso 1 1 d . . .
H10 H 0.068(3) 0.509(3) 0.206(6) 0.069(19) Uiso 1 1 d . . .
H11 H 0.030(3) 0.413(2) 0.255(5) 0.054(16) Uiso 1 1 d . . .
H21 H 0.156(2) 0.0343(19) 0.322(4) 0.021(12) Uiso 1 1 d . . .
H22 H 0.111(3) -0.040(3) 0.427(5) 0.055(17) Uiso 1 1 d . . .
H23 H 0.006(3) -0.046(3) 0.390(6) 0.08(2) Uiso 1 1 d . . .
H24 H -0.054(2) 0.022(2) 0.265(4) 0.034(13) Uiso 1 1 d . . .
H28 H -0.059(2) 0.011(2) 0.055(4) 0.031(14) Uiso 1 1 d . . .
H29 H -0.148(2) -0.014(3) -0.067(5) 0.048(15) Uiso 1 1 d . . .
H30 H -0.213(3) 0.071(3) -0.131(6) 0.061(18) Uiso 1 1 d . . .
H31 H -0.176(2) 0.172(2) -0.076(4) 0.030(12) Uiso 1 1 d . . .
H41 H -0.151(2) 0.323(2) 0.038(5) 0.037(13) Uiso 1 1 d . . .
H42 H -0.219(2) 0.378(2) -0.109(5) 0.041(14) Uiso 1 1 d . . .
H43 H -0.209(4) 0.359(4) -0.307(7) 0.10(3) Uiso 1 1 d . . .
H44 H -0.142(4) 0.297(3) -0.349(7) 0.08(3) Uiso 1 1 d . . .
H48 H 0.034(3) 0.201(3) -0.345(7) 0.09(2) Uiso 1 1 d . . .
H49 H 0.038(4) 0.162(4) -0.544(8) 0.12(3) Uiso 1 1 d . . .
H50 H -0.068(3) 0.149(3) -0.671(7) 0.10(3) Uiso 1 1 d . . .
H51 H -0.149(4) 0.153(4) -0.567(8) 0.11(3) Uiso 1 1 d . . .
HW1A H 0.080(3) 0.133(3) -0.023(6) 0.05(2) Uiso 1 1 d . . .
HW1B H 0.134(3) 0.122(2) -0.026(5) 0.034(16) Uiso 1 1 d . . .

loop_
_atom_site_aniso_label
_atom_site_aniso_U_11
_atom_site_aniso_U_22
_atom_site_aniso_U_33
_atom_site_aniso_U_23
_atom_site_aniso_U_13
_atom_site_aniso_U_12
Ni1 0.0275(4) 0.0285(4) 0.0395(5) 0.000 0.0050(4) 0.000
Ni2 0.0284(3) 0.0273(3) 0.0379(4) 0.0002(3) 0.0047(2) -0.0007(2)
Ni3 0.0308(3) 0.0323(3) 0.0413(4) 0.0002(3) 0.0038(3) 0.0012(3)
Ni4 0.0311(3) 0.0283(3) 0.0442(4) -0.0041(3) 0.0059(3) 0.0005(2)
O1 0.0307(16) 0.0236(16) 0.051(2) 0.0000(14) 0.0116(15) 0.0011(13)
N1 0.033(2) 0.035(2) 0.039(2) 0.0001(18) 0.0023(17) 0.0016(17)
N2 0.033(2) 0.0246(19) 0.038(2) -0.0015(17) 0.0069(17) -0.0002(16)
N3 0.040(2) 0.029(2) 0.056(3) -0.008(2) 0.004(2) 0.0005(18)
O11 0.0264(16) 0.0288(16) 0.0416(19) -0.0038(14) 0.0023(14) 0.0002(13)
N11 0.037(2) 0.030(2) 0.040(2) 0.0039(18) 0.0054(18) -0.0004(17)
N12 0.0263(19) 0.031(2) 0.039(2) -0.0044(17) 0.0036(17) -0.0011(16)
N13 0.032(2) 0.039(2) 0.053(3) -0.001(2) 0.001(2) -0.0034(18)
O21 0.044(2) 0.069(3) 0.053(2) -0.005(2) 0.0032(18) 0.0211(19)
N21 0.034(2) 0.036(2) 0.048(3) -0.001(2) 0.0029(19) 0.0032(18)
N22 0.038(2) 0.039(2) 0.047(3) -0.004(2) 0.007(2) -0.0024(19)
O31 0.0336(17) 0.0378(18) 0.048(2) -0.0089(16) 0.0076(16) -0.0060(14)
O32 0.0315(18) 0.0354(18) 0.056(2) 0.0062(16) 0.0099(16) 0.0037(14)
O33 0.0403(19) 0.0411(19) 0.039(2) -0.0070(16) 0.0005(15) 0.0031(15)
O34 0.043(2) 0.046(2) 0.048(2) -0.0076(18) -0.0014(17) 0.0029(17)
O35 0.0402(19) 0.052(2) 0.047(2) -0.0069(18) 0.0122(17) 0.0022(17)
O36 0.041(2) 0.049(2) 0.050(2) -0.0096(18) 0.0095(17) 0.0045(16)
N31 0.036(2) 0.033(2) 0.045(3) 0.0003(19) 0.0034(18) -0.0017(17)
OW1 0.0281(19) 0.040(2) 0.045(2) -0.0016(17) 0.0056(19) -0.0005(16)
C1 0.033(3) 0.046(3) 0.046(3) -0.002(3) 0.007(2) -0.001(2)
C2 0.037(3) 0.061(4) 0.051(4) -0.006(3) 0.000(3) 0.008(3)
C3 0.049(3) 0.057(4) 0.055(4) 0.013(3) 0.000(3) 0.017(3)
C4 0.042(3) 0.046(3) 0.060(4) 0.010(3) 0.006(3) 0.006(3)
C5 0.039(3) 0.029(2) 0.041(3) -0.004(2) 0.007(2) 0.006(2)
C6 0.035(3) 0.031(2) 0.039(3) -0.003(2) 0.003(2) -0.005(2)
C7 0.042(3) 0.031(3) 0.051(3) -0.006(2) 0.002(2) -0.004(2)
C8 0.048(3) 0.038(3) 0.086(5) -0.005(3) 0.015(3) -0.004(3)
C9 0.073(5) 0.030(3) 0.118(6) -0.003(3) 0.016(4) -0.002(3)
C10 0.071(4) 0.030(3) 0.118(7) -0.011(3) 0.009(4) 0.014(3)
C11 0.044(3) 0.037(3) 0.087(5) -0.010(3) 0.010(3) 0.007(2)
C21 0.038(3) 0.049(3) 0.064(4) 0.015(3) 0.002(3) 0.001(3)
C22 0.062(4) 0.059(4) 0.081(5) 0.033(4) -0.003(4) -0.005(3)
C23 0.065(4) 0.061(4) 0.082(5) 0.036(4) 0.011(4) -0.016(3)
C24 0.039(3) 0.051(3) 0.064(4) 0.015(3) 0.005(3) -0.012(3)
C25 0.035(3) 0.030(2) 0.044(3) -0.001(2) 0.008(2) -0.003(2)
C26 0.031(2) 0.032(2) 0.036(3) -0.003(2) 0.009(2) 0.0007(19)
C27 0.035(3) 0.032(2) 0.041(3) -0.001(2) 0.010(2) -0.004(2)
C28 0.040(3) 0.036(3) 0.054(4) -0.002(3) 0.004(3) -0.001(2)
C29 0.058(4) 0.039(3) 0.054(4) -0.010(3) 0.002(3) -0.012(3)
C30 0.049(3) 0.057(4) 0.064(4) -0.003(3) -0.010(3) -0.011(3)
C31 0.039(3) 0.045(3) 0.072(4) 0.006(3) -0.013(3) -0.002(2)
C41 0.051(3) 0.042(3) 0.059(4) 0.003(3) 0.009(3) 0.007(3)
C42 0.056(4) 0.050(4) 0.081(5) 0.004(3) 0.004(3) 0.016(3)
C43 0.087(5) 0.066(4) 0.075(5) 0.018(4) -0.009(4) 0.033(4)
C44 0.094(6) 0.065(4) 0.051(4) 0.011(4) 0.003(4) 0.022(4)
C45 0.047(3) 0.043(3) 0.053(4) 0.006(3) 0.002(3) 0.007(2)
C46 0.045(3) 0.044(3) 0.041(3) 0.002(2) 0.003(2) 0.000(2)
C47 0.053(3) 0.046(3) 0.050(3) 0.009(3) 0.007(3) 0.003(3)
C48 0.057(4) 0.084(5) 0.058(4) -0.008(4) 0.016(3) -0.015(3)
C49 0.077(5) 0.086(5) 0.070(5) -0.003(4) 0.034(4) -0.006(4)
C50 0.097(6) 0.068(4) 0.040(4) 0.004(3) 0.008(4) 0.006(4)
C51 0.066(4) 0.080(5) 0.046(4) -0.008(3) -0.003(3) 0.002(4)
N23 0.051(3) 0.076(3) 0.046(3) -0.001(3) 0.000(2) 0.003(3)
C61 0.038(3) 0.035(3) 0.036(3) 0.000(2) 0.007(2) 0.005(2)
C62 0.047(3) 0.069(4) 0.064(4) 0.025(3) 0.014(3) 0.023(3)
C63 0.026(2) 0.051(3) 0.044(3) -0.005(3) 0.002(2) -0.001(2)
C64 0.058(4) 0.081(5) 0.050(4) -0.014(3) -0.004(3) 0.021(3)
C65 0.047(3) 0.042(3) 0.050(3) -0.002(3) 0.016(3) 0.007(2)
C66 0.059(4) 0.083(5) 0.081(5) -0.023(4) 0.029(4) 0.009(4)
N32 0.044(3) 0.037(3) 0.059(3) 0.000(2) 0.003(2) -0.001(2)
N33 0.099(5) 0.046(3) 0.108(5) 0.026(3) -0.018(4) -0.002(3)
N41 0.078(5) 0.121(7) 0.302(15) 0.011(8) 0.038(8) -0.020(5)
C71 0.076(5) 0.069(5) 0.135(8) 0.003(5) 0.009(5) 0.007(4)
C72 0.074(6) 0.139(9) 0.175(11) -0.009(8) 0.014(6) 0.009(6)
OW2 0.084(4) 0.050(3) 0.071(4) 0.000 -0.003(3) 0.000
OW3 0.145(8) 0.083(6) 0.179(11) 0.000 -0.050(8) 0.000
OW4 0.079(4) 0.236(9) 0.131(6) -0.029(6) 0.009(4) -0.004(5)
OW5 0.074(4) 0.146(6) 0.214(9) -0.033(6) 0.045(5) -0.030(4)
OW6 0.161(7) 0.222(9) 0.117(6) -0.065(6) -0.030(5) 0.051(7)
OW7 0.274(13) 0.319(15) 0.158(10) 0.029(10) 0.007(9) 0.030(12)

loop_
_atom_type_symbol
_atom_type_description
_atom_type_scat_dispersion_real
_atom_type_scat_dispersion_imag
_atom_type_scat_source
C C 0.0033 0.0016 'International Tables Vol C Tables 4.2.6.8 and 6.1.1.4'
H H 0.0000 0.0000 'International Tables Vol C Tables 4.2.6.8 and 6.1.1.4'
N N 0.0061 0.0033 'International Tables Vol C Tables 4.2.6.8 and 6.1.1.4'
O O 0.0106 0.0060 'International Tables Vol C Tables 4.2.6.8 and 6.1.1.4'
Ni Ni 0.3393 1.1124 'International Tables Vol C Tables 4.2.6.8 and 6.1.1.4'

loop_
_geom_angle_atom_site_label_1
_geom_angle_atom_site_label_2
_geom_angle_atom_site_label_3
_geom_angle
_geom_angle_site_symmetry_1
_geom_angle_site_symmetry_3
_geom_angle_publ_flag
O31 Ni1 O31 88.4(2) . 4_655 ?
O31 Ni1 N1 177.69(15) . 4_655 ?
O31 Ni1 N1 89.43(15) 4_655 4_655 ?
O31 Ni1 N1 89.43(15) . . ?
O31 Ni1 N1 177.69(15) 4_655 . ?
N1 Ni1 N1 92.8(2) 4_655 . ?
O31 Ni1 O1 87.71(13) . 4_655 ?
O31 Ni1 O1 97.49(13) 4_655 4_655 ?
N1 Ni1 O1 91.96(14) 4_655 4_655 ?
N1 Ni1 O1 83.05(14) . 4_655 ?
O31 Ni1 O1 97.49(13) . . ?
O31 Ni1 O1 87.71(13) 4_655 . ?
N1 Ni1 O1 83.05(14) 4_655 . ?
N1 Ni1 O1 91.96(14) . . ?
O1 Ni1 O1 172.78(16) 4_655 . ?
O11 Ni2 O32 173.83(14) . . ?
O11 Ni2 O1 95.98(12) . . ?
O32 Ni2 O1 88.74(13) . . ?
O11 Ni2 N11 82.99(14) . . ?
O32 Ni2 N11 92.40(14) . . ?
O1 Ni2 N11 178.19(15) . . ?
O11 Ni2 OW1 91.19(15) . . ?
O32 Ni2 OW1 92.83(16) . . ?
O1 Ni2 OW1 89.52(14) . . ?
N11 Ni2 OW1 89.02(16) . . ?
O11 Ni2 O33 86.70(13) . . ?
O32 Ni2 O33 89.21(14) . . ?
O1 Ni2 O33 91.39(14) . . ?
N11 Ni2 O33 90.03(15) . . ?
OW1 Ni2 O33 177.78(15) . . ?
N12 Ni3 N21 174.06(16) . . ?
N12 Ni3 N22 98.40(16) . . ?
N21 Ni3 N22 79.50(17) . . ?
N12 Ni3 O35 90.36(15) . . ?
N21 Ni3 O35 91.58(16) . . ?
N22 Ni3 O35 170.99(16) . . ?
N12 Ni3 N13 77.16(15) . . ?
N21 Ni3 N13 97.08(16) . . ?
N22 Ni3 N13 85.15(17) . . ?
O35 Ni3 N13 94.78(16) . . ?
N12 Ni3 N31 91.03(16) . . ?
N21 Ni3 N31 94.54(16) . . ?
N22 Ni3 N31 90.89(16) . . ?
O35 Ni3 N31 91.08(15) . . ?
N13 Ni3 N31 166.82(16) . . ?
O11 Ni4 N3 170.20(14) . . ?
O11 Ni4 O36 95.41(13) . . ?
N3 Ni4 O36 94.02(15) . . ?
O11 Ni4 N2 92.71(13) . . ?
N3 Ni4 N2 77.64(15) . . ?
O36 Ni4 N2 169.79(14) . . ?
O11 Ni4 O34 85.25(13) . . ?
N3 Ni4 O34 92.27(16) . . ?
O36 Ni4 O34 89.08(15) . . ?
N2 Ni4 O34 85.43(15) . . ?
O11 Ni4 N31 91.16(14) . . ?
N3 Ni4 N31 91.84(17) . . ?
O36 Ni4 N31 87.85(16) . . ?
N2 Ni4 N31 98.18(16) . . ?
O34 Ni4 N31 175.04(15) . . ?
N2 O1 Ni2 114.4(2) . . ?
N2 O1 Ni1 118.8(2) . . ?
Ni2 O1 Ni1 125.33(15) . . ?
C1 N1 C5 117.7(4) . . ?
C1 N1 Ni1 119.2(3) . . ?
C5 N1 Ni1 123.0(3) . . ?
C6 N2 O1 119.2(4) . . ?
C6 N2 Ni4 116.9(3) . . ?
O1 N2 Ni4 121.9(3) . . ?
C11 N3 C7 118.5(5) . . ?
C11 N3 Ni4 126.3(4) . . ?
C7 N3 Ni4 114.2(3) . . ?
N12 O11 Ni2 115.9(2) . . ?
N12 O11 Ni4 119.1(2) . . ?
Ni2 O11 Ni4 110.17(14) . . ?
C21 N11 C25 118.0(4) . . ?
C21 N11 Ni2 119.4(3) . . ?
C25 N11 Ni2 122.2(3) . . ?
C26 N12 O11 118.3(4) . . ?
C26 N12 Ni3 120.4(3) . . ?
O11 N12 Ni3 121.1(3) . . ?
C31 N13 C27 118.7(4) . . ?
C31 N13 Ni3 125.7(4) . . ?
C27 N13 Ni3 112.4(3) . . ?
C45 N21 C41 118.5(5) . . ?
C45 N21 Ni3 114.3(3) . . ?
C41 N21 Ni3 127.0(4) . . ?
O21 N22 C46 119.4(4) . . ?
O21 N22 Ni3 124.6(3) . . ?
C46 N22 Ni3 115.4(3) . . ?
C61 O31 Ni1 133.1(3) 4_655 . ?
C61 O32 Ni2 137.8(3) . . ?
C63 O33 Ni2 130.2(3) . . ?
C63 O34 Ni4 132.9(3) . . ?
C65 O35 Ni3 131.3(3) . . ?
C65 O36 Ni4 133.4(3) . . ?
N32 N31 Ni4 124.2(4) . . ?
N32 N31 Ni3 119.2(3) . . ?
Ni4 N31 Ni3 106.81(18) . . ?
Ni2 OW1 HW1A 122(5) . . ?
Ni2 OW1 HW1B 109(4) . . ?
HW1A OW1 HW1B 106(6) . . ?
N1 C1 C2 123.8(5) . . ?
N1 C1 H1 114(3) . . ?
C2 C1 H1 122(3) . . ?
C1 C2 C3 118.8(5) . . ?
C1 C2 H2 120(4) . . ?
C3 C2 H2 121(4) . . ?
C4 C3 C2 118.6(5) . . ?
C4 C3 H3 124(4) . . ?
C2 C3 H3 118(4) . . ?
C3 C4 C5 120.2(5) . . ?
C3 C4 H4 127(4) . . ?
C5 C4 H4 112(4) . . ?
N1 C5 C4 120.9(5) . . ?
N1 C5 C6 118.9(4) . 4_655 ?
C4 C5 C6 120.0(5) . 4_655 ?
N2 C6 C5 126.9(4) . 4_655 ?
N2 C6 C7 112.3(4) . . ?
C5 C6 C7 120.4(4) 4_655 . ?
N3 C7 C8 121.4(5) . . ?
N3 C7 C6 115.5(4) . . ?
C8 C7 C6 123.1(5) . . ?
C9 C8 C7 119.1(6) . . ?
C9 C8 H8 122(3) . . ?
C7 C8 H8 118(3) . . ?
C10 C9 C8 119.6(6) . . ?
C10 C9 H9 121(4) . . ?
C8 C9 H9 117(4) . . ?
C9 C10 C11 118.5(6) . . ?
C9 C10 H10 120(4) . . ?
C11 C10 H10 121(4) . . ?
N3 C11 C10 122.8(6) . . ?
N3 C11 H11 116(3) . . ?
C10 C11 H11 121(3) . . ?
N11 C21 C22 124.0(6) . . ?
N11 C21 H21 112(3) . . ?
C22 C21 H21 123(3) . . ?
C23 C22 C21 118.1(6) . . ?
C23 C22 H22 121(4) . . ?
C21 C22 H22 121(4) . . ?
C22 C23 C24 119.2(6) . . ?
C22 C23 H23 119(5) . . ?
C24 C23 H23 122(5) . . ?
C23 C24 C25 119.9(5) . . ?
C23 C24 H24 120(3) . . ?
C25 C24 H24 120(3) . . ?
N11 C25 C24 120.7(5) . . ?
N11 C25 C26 118.4(4) . . ?
C24 C25 C26 120.9(4) . . ?
N12 C26 C25 125.9(4) . . ?
N12 C26 C27 112.4(4) . . ?
C25 C26 C27 121.6(4) . . ?
N13 C27 C28 120.7(5) . . ?
N13 C27 C26 114.5(4) . . ?
C28 C27 C26 124.7(5) . . ?
C29 C28 C27 119.7(5) . . ?
C29 C28 H28 127(4) . . ?
C27 C28 H28 114(4) . . ?
C30 C29 C28 119.0(5) . . ?
C30 C29 H29 123(3) . . ?
C28 C29 H29 118(3) . . ?
C29 C30 C31 118.7(6) . . ?
C29 C30 H30 122(4) . . ?
C31 C30 H30 119(4) . . ?
N13 C31 C30 123.0(5) . . ?
N13 C31 H31 112(3) . . ?
C30 C31 H31 125(3) . . ?
N21 C41 C42 123.0(6) . . ?
N21 C41 H41 114(3) . . ?
C42 C41 H41 123(3) . . ?
C43 C42 C41 118.7(6) . . ?
C43 C42 H42 119(3) . . ?
C41 C42 H42 122(3) . . ?
C42 C43 C44 119.0(7) . . ?
C42 C43 H43 127(6) . . ?
C44 C43 H43 114(6) . . ?
C43 C44 C45 121.0(7) . . ?
C43 C44 H44 116(6) . . ?
C45 C44 H44 123(6) . . ?
N21 C45 C44 119.8(6) . . ?
N21 C45 C46 115.9(5) . . ?
C44 C45 C46 124.3(6) . . ?
N22 C46 C47 123.4(5) . . ?
N22 C46 C45 114.3(5) . . ?
C47 C46 C45 122.2(5) . . ?
N23 C47 C48 121.1(6) . . ?
N23 C47 C46 115.7(5) . . ?
C48 C47 C46 123.3(6) . . ?
C47 C48 C49 119.7(7) . . ?
C47 C48 H48 114(5) . . ?
C49 C48 H48 126(5) . . ?
C50 C49 C48 118.8(7) . . ?
C50 C49 H49 122(5) . . ?
C48 C49 H49 117(5) . . ?
C49 C50 C51 118.9(7) . . ?
C49 C50 H50 126(4) . . ?
C51 C50 H50 115(4) . . ?
N23 C51 C50 123.1(7) . . ?
N23 C51 H51 122(6) . . ?
C50 C51 H51 115(6) . . ?
C51 N23 C47 118.4(6) . . ?
O32 C61 O31 126.1(4) . 4_655 ?
O32 C61 C62 117.1(4) . . ?
O31 C61 C62 116.8(4) 4_655 . ?
C61 C62 H62A 109.5 . . ?
C61 C62 H62B 109.5 . . ?
H62A C62 H62B 109.5 . . ?
C61 C62 H62C 109.5 . . ?
H62A C62 H62C 109.5 . . ?
H62B C62 H62C 109.5 . . ?
O33 C63 O34 126.1(5) . . ?
O33 C63 C64 117.6(5) . . ?
O34 C63 C64 116.3(5) . . ?
C63 C64 H64A 109.5 . . ?
C63 C64 H64B 109.5 . . ?
H64A C64 H64B 109.5 . . ?
C63 C64 H64C 109.5 . . ?
H64A C64 H64C 109.5 . . ?
H64B C64 H64C 109.5 . . ?
O35 C65 O36 126.3(5) . . ?
O35 C65 C66 117.5(5) . . ?
O36 C65 C66 116.2(5) . . ?
C65 C66 H66A 109.5 . . ?
C65 C66 H66B 109.5 . . ?
H66A C66 H66B 109.5 . . ?
C65 C66 H66C 109.5 . . ?
H66A C66 H66C 109.5 . . ?
H66B C66 H66C 109.5 . . ?
N33 N32 N31 178.3(6) . . ?
N41 C71 C72 177.7(11) . . ?
C71 C72 H72A 109.5 . . ?
C71 C72 H72B 109.5 . . ?
H72A C72 H72B 109.5 . . ?
C71 C72 H72C 109.5 . . ?
H72A C72 H72C 109.5 . . ?
H72B C72 H72C 109.5 . . ?

loop_
_geom_bond_atom_site_label_1
_geom_bond_atom_site_label_2
_geom_bond_distance
_geom_bond_site_symmetry_2
_geom_bond_publ_flag
Ni1 O31 2.055(3) . ?
Ni1 O31 2.055(3) 4_655 ?
Ni1 N1 2.061(4) 4_655 ?
Ni1 N1 2.061(4) . ?
Ni1 O1 2.078(3) 4_655 ?
Ni1 O1 2.078(3) . ?
Ni2 O11 2.020(3) . ?
Ni2 O32 2.033(3) . ?
Ni2 O1 2.042(3) . ?
Ni2 N11 2.080(4) . ?
Ni2 OW1 2.085(4) . ?
Ni2 O33 2.094(4) . ?
Ni3 N12 2.007(4) . ?
Ni3 N21 2.045(4) . ?
Ni3 N22 2.054(4) . ?
Ni3 O35 2.084(4) . ?
Ni3 N13 2.100(4) . ?
Ni3 N31 2.110(4) . ?
Ni4 O11 2.021(3) . ?
Ni4 N3 2.072(4) . ?
Ni4 O36 2.076(3) . ?
Ni4 N2 2.080(4) . ?
Ni4 O34 2.084(4) . ?
Ni4 N31 2.095(4) . ?
O1 N2 1.348(4) . ?
N1 C1 1.351(6) . ?
N1 C5 1.353(6) . ?
N2 C6 1.294(6) . ?
N3 C11 1.338(6) . ?
N3 C7 1.346(7) . ?
O11 N12 1.353(5) . ?
N11 C21 1.331(7) . ?
N11 C25 1.361(6) . ?
N12 C26 1.297(6) . ?
N13 C31 1.331(7) . ?
N13 C27 1.355(6) . ?
O21 N22 1.299(5) . ?
N21 C45 1.349(7) . ?
N21 C41 1.351(7) . ?
N22 C46 1.333(7) . ?
O31 C61 1.263(6) 4_655 ?
O32 C61 1.248(5) . ?
O33 C63 1.251(6) . ?
O34 C63 1.265(6) . ?
O35 C65 1.248(6) . ?
O36 C65 1.258(6) . ?
N31 N32 1.200(6) . ?
OW1 HW1A 0.74(6) . ?
OW1 HW1B 0.76(6) . ?
C1 C2 1.359(8) . ?
C1 H1 0.98(5) . ?
C2 C3 1.378(8) . ?
C2 H2 0.94(6) . ?
C3 C4 1.378(8) . ?
C3 H3 0.89(6) . ?
C4 C5 1.388(7) . ?
C4 H4 0.94(6) . ?
C5 C6 1.483(6) 4_655 ?
C6 C5 1.483(6) 4_655 ?
C6 C7 1.498(7) . ?
C7 C8 1.387(7) . ?
C8 C9 1.379(8) . ?
C8 H8 0.95(5) . ?
C9 C10 1.367(10) . ?
C9 H9 1.00(7) . ?
C10 C11 1.380(9) . ?
C10 H10 0.86(6) . ?
C11 H11 1.01(5) . ?
C21 C22 1.373(8) . ?
C21 H21 0.80(4) . ?
C22 C23 1.372(9) . ?
C22 H22 0.92(6) . ?
C23 C24 1.379(9) . ?
C23 H23 0.87(7) . ?
C24 C25 1.383(7) . ?
C24 H24 1.00(5) . ?
C25 C26 1.481(7) . ?
C26 C27 1.485(7) . ?
C27 C28 1.388(7) . ?
C28 C29 1.381(8) . ?
C28 H28 0.78(5) . ?
C29 C30 1.372(9) . ?
C29 H29 0.94(5) . ?
C30 C31 1.381(8) . ?
C30 H30 0.95(6) . ?
C31 H31 1.01(5) . ?
C41 C42 1.370(9) . ?
C41 H41 1.02(5) . ?
C42 C43 1.354(11) . ?
C42 H42 0.92(5) . ?
C43 C44 1.376(10) . ?
C43 H43 0.87(8) . ?
C44 C45 1.377(9) . ?
C44 H44 0.77(7) . ?
C45 C46 1.477(7) . ?
C46 C47 1.468(8) . ?
C47 N23 1.345(7) . ?
C47 C48 1.376(8) . ?
C48 C49 1.385(10) . ?
C48 H48 0.96(7) . ?
C49 C50 1.359(10) . ?
C49 H49 1.02(8) . ?
C50 C51 1.371(10) . ?
C50 H50 1.09(8) . ?
C51 N23 1.331(8) . ?
C51 H51 0.91(8) . ?
C61 O31 1.263(6) 4_655 ?
C61 C62 1.507(7) . ?
C62 H62A 0.9600 . ?
C62 H62B 0.9600 . ?
C62 H62C 0.9600 . ?
C63 C64 1.510(8) . ?
C64 H64A 0.9600 . ?
C64 H64B 0.9600 . ?
C64 H64C 0.9600 . ?
C65 C66 1.520(7) . ?
C66 H66A 0.9600 . ?
C66 H66B 0.9600 . ?
C66 H66C 0.9600 . ?
N32 N33 1.138(7) . ?
N41 C71 1.095(10) . ?
C71 C72 1.449(12) . ?
C72 H72A 0.9600 . ?
C72 H72B 0.9600 . ?
C72 H72C 0.9600 . ?
